data_2213002
loop_
_publ_author_name
'Wang, Ling-Ling'

_publ_section_title
;
 3-<i>p</i>-Tolylimidazo[1,2-<i>b</i>]pyridazine
;
_journal_coeditor_code SJ2222
_journal_issue 4
_journal_name_full 'Acta Crystallographica Section E'
_journal_page_first o1749
_journal_page_last o1750
_journal_paper_doi 10.1107/S1600536807009944
_journal_volume 63
_journal_year 2007
_chemical_formula_iupac 'C13 H11 N3'
_chemical_formula_moiety 'C13 H11 N3'
_chemical_formula_sum 'C13 H11 N3'
_chemical_formula_weight 209.25
_chemical_melting_point 374.5
_chemical_name_systematic
;
3-p-Tolylimidazo[1,2-b]pyridazine
;
_space_group_IT_number 14
_symmetry_cell_setting monoclinic
_symmetry_space_group_name_Hall '-P 2yn'
_symmetry_space_group_name_H-M 'P 1 21/n 1'
_atom_sites_solution_hydrogens geom
_atom_sites_solution_primary direct
_atom_sites_solution_secondary difmap
_audit_creation_method SHELXL-97
_cell_angle_alpha 90.00
_cell_angle_beta 94.285(2)
_cell_angle_gamma 90.00
_cell_formula_units_Z 4
_cell_length_a 5.6240(6)
_cell_length_b 10.6353(12)
_cell_length_c 17.975(2)
_cell_measurement_reflns_used 2134
_cell_measurement_temperature 293(2)
_cell_measurement_theta_max 55.010
_cell_measurement_theta_min 4.545
_cell_volume 1072.1(2)
_computing_cell_refinement 'SAINT (Bruker, 1997)'
_computing_data_collection 'SMART (Bruker, 1997)'
_computing_data_reduction SAINT
_computing_molecular_graphics 'SHELXTL (Bruker, 1997) and MERCURY (Bruno <i>et al.</i>,  2002)'
_computing_publication_material SHELXTL
_computing_structure_refinement 'SHELXL97 (Sheldrick, 1997)'
_computing_structure_solution 'SHELXS97 (Sheldrick, 1997)'
_diffrn_ambient_temperature 293(2)
_diffrn_measured_fraction_theta_full 0.990
_diffrn_measured_fraction_theta_max 0.990
_diffrn_measurement_device_type 'Bruker SMART CCD area-detector'
_diffrn_measurement_method '\f and \w'
_diffrn_radiation_monochromator graphite
_diffrn_radiation_source 'fine-focus sealed tube'
_diffrn_radiation_type MoK\a
_diffrn_radiation_wavelength 0.71073
_diffrn_reflns_av_R_equivalents 0.0730
_diffrn_reflns_av_sigmaI/netI 0.0547
_diffrn_reflns_limit_h_max 6
_diffrn_reflns_limit_h_min -7
_diffrn_reflns_limit_k_max 13
_diffrn_reflns_limit_k_min -13
_diffrn_reflns_limit_l_max 21
_diffrn_reflns_limit_l_min -22
_diffrn_reflns_number 6153
_diffrn_reflns_theta_full 26.99
_diffrn_reflns_theta_max 26.99
_diffrn_reflns_theta_min 2.23
_diffrn_standards_number 0
_exptl_absorpt_coefficient_mu 0.080
_exptl_absorpt_correction_T_max 1.00000
_exptl_absorpt_correction_T_min 0.75076
_exptl_absorpt_correction_type multi-scan
_exptl_absorpt_process_details '(SADABS; Sheldrick, 1996)'
_exptl_crystal_colour yellow
_exptl_crystal_density_diffrn 1.296
_exptl_crystal_density_method 'not measured'
_exptl_crystal_description block
_exptl_crystal_F_000 440
_exptl_crystal_size_max 0.518
_exptl_crystal_size_mid 0.497
_exptl_crystal_size_min 0.321
_refine_diff_density_max 0.166
_refine_diff_density_min -0.192
_refine_ls_extinction_coef 0.008(3)
_refine_ls_extinction_expression Fc^*^=kFc[1+0.001xFc^2^\l^3^/sin(2\q)]^-1/4^
_refine_ls_extinction_method SHELXL97
_refine_ls_goodness_of_fit_ref 1.066
_refine_ls_hydrogen_treatment constr
_refine_ls_matrix_type full
_refine_ls_number_parameters 150
_refine_ls_number_reflns 2319
_refine_ls_number_restraints 0
_refine_ls_restrained_S_all 1.066
_refine_ls_R_factor_all 0.0590
_refine_ls_R_factor_gt 0.0456
_refine_ls_shift/su_max 0.000
_refine_ls_shift/su_mean 0.000
_refine_ls_structure_factor_coef Fsqd
_refine_ls_weighting_details 'calc w=1/[\s^2^(Fo^2^)+(0.0582P)^2^+0.0061P] where P=(Fo^2^+2Fc^2^)/3'
_refine_ls_weighting_scheme calc
_refine_ls_wR_factor_gt 0.1215
_refine_ls_wR_factor_ref 0.1285
_reflns_number_gt 1769
_reflns_number_total 2319
_reflns_threshold_expression I>2\s(I)
_cod_data_source_file sj2222.cif
_cod_data_source_block I
_cod_depositor_comments
;
The following automatic conversions were performed:
'_symmetry_cell_setting' value 'Monoclinic' changed to 'monoclinic'
according to '/home/saulius/struct/CIF-dictionaries/cif_core.dic'
dictionary named 'cif_core.dic' version 2.4.1 from 2010-06-29.

Automatic conversion script
Id: cif_fix_enum 1527 2010-12-29 10:47:43Z saulius 

The following automatic conversions were performed:

'_symmetry_cell_setting' value 'Monoclinic' changed to 'monoclinic'
according to /home/saulius/struct/CIF-dictionaries/cif_core.dic
dictionary named 'cif_core.dic' version 2.4.1 from 2010-06-29.

Automatic conversion script
Id: cif_fix_values 1715 2011-07-08 13:25:40Z adriana 
;
_cod_original_sg_symbol_H-M 'P 21/n'
_cod_database_code 2213002
_cod_database_fobs_code 2213002

loop_
_symmetry_equiv_pos_as_xyz
'x, y, z'
'-x+1/2, y+1/2, -z+1/2'
'-x, -y, -z'
'x-1/2, -y-1/2, z-1/2'

loop_
_atom_site_type_symbol
_atom_site_label
_atom_site_fract_x
_atom_site_fract_y
_atom_site_fract_z
_atom_site_U_iso_or_equiv
_atom_site_adp_type
_atom_site_calc_flag
_atom_site_refinement_flags
_atom_site_occupancy
N N1 0.2300(2) 0.50241(13) 0.91387(7) 0.0615(4) Uani d . 1
N N4 0.26061(18) 0.68524(10) 0.85425(6) 0.0408(3) Uani d . 1
N N5 0.2195(2) 0.80698(12) 0.83546(7) 0.0525(4) Uani d . 1
C C2 0.3973(3) 0.49595(15) 0.86348(9) 0.0574(4) Uani d . 1
H H2 0.4860 0.4239 0.8557 0.069 Uiso calc R 1
C C3 0.4232(2) 0.60633(13) 0.82500(7) 0.0431(3) Uani d . 1
C C6 0.0521(3) 0.85985(16) 0.87093(9) 0.0613(5) Uani d . 1
H H6 0.0182 0.9438 0.8602 0.074 Uiso calc R 1
C C7 -0.0820(3) 0.80069(17) 0.92408(9) 0.0627(5) Uani d . 1
H H7 -0.2024 0.8443 0.9458 0.075 Uiso calc R 1
C C8 -0.0338(3) 0.67988(16) 0.94328(8) 0.0563(4) Uani d . 1
H H8 -0.1177 0.6391 0.9789 0.068 Uiso calc R 1
C C9 0.1464(2) 0.61820(14) 0.90779(7) 0.0466(4) Uani d . 1
C C10 0.5717(2) 0.63316(13) 0.76354(7) 0.0405(3) Uani d . 1
C C11 0.7754(2) 0.56041(14) 0.75597(8) 0.0501(4) Uani d . 1
H H11 0.8232 0.5028 0.7930 0.060 Uiso calc R 1
C C12 0.9060(2) 0.57239(15) 0.69497(8) 0.0527(4) Uani d . 1
H H12 1.0407 0.5226 0.6916 0.063 Uiso calc R 1
C C13 0.8422(2) 0.65682(15) 0.63826(8) 0.0476(4) Uani d . 1
C C14 0.6441(3) 0.73155(14) 0.64683(8) 0.0491(4) Uani d . 1
H H14 0.5999 0.7908 0.6104 0.059 Uiso calc R 1
C C15 0.5106(2) 0.72056(14) 0.70778(8) 0.0459(4) Uani d . 1
H H15 0.3785 0.7721 0.7117 0.055 Uiso calc R 1
C C16 0.9808(3) 0.66596(19) 0.57012(9) 0.0649(5) Uani d . 1
H H16A 0.9108 0.7292 0.5372 0.097 Uiso calc PR 0.58(3)
H H16B 0.9771 0.5863 0.5449 0.097 Uiso calc PR 0.58(3)
H H16C 1.1430 0.6882 0.5847 0.097 Uiso calc PR 0.58(3)
H H16D 1.1098 0.6066 0.5740 0.053(12) Uiso calc PR 0.42(3)
H H16F 1.0435 0.7495 0.5663 0.075(15) Uiso calc PR 0.42(3)
H H16E 0.8776 0.6476 0.5265 0.040(10) Uiso calc PR 0.42(3)

loop_
_atom_site_aniso_label
_atom_site_aniso_U_11
_atom_site_aniso_U_22
_atom_site_aniso_U_33
_atom_site_aniso_U_12
_atom_site_aniso_U_13
_atom_site_aniso_U_23
N1 0.0739(9) 0.0560(9) 0.0570(8) -0.0044(7) 0.0205(7) 0.0141(6)
N4 0.0421(6) 0.0439(7) 0.0371(6) -0.0044(5) 0.0072(5) 0.0039(5)
N5 0.0566(8) 0.0490(8) 0.0541(7) 0.0065(6) 0.0191(6) 0.0108(6)
C2 0.0657(10) 0.0478(9) 0.0602(9) 0.0019(7) 0.0151(8) 0.0085(7)
C3 0.0425(7) 0.0447(8) 0.0425(7) -0.0026(6) 0.0053(6) 0.0026(6)
C6 0.0656(10) 0.0596(10) 0.0616(10) 0.0154(8) 0.0241(8) 0.0104(8)
C7 0.0605(10) 0.0767(12) 0.0540(9) 0.0084(8) 0.0243(8) 0.0053(8)
C8 0.0564(9) 0.0738(11) 0.0404(8) -0.0098(8) 0.0158(7) 0.0045(7)
C9 0.0516(8) 0.0516(9) 0.0374(7) -0.0095(6) 0.0082(6) 0.0059(6)
C10 0.0382(7) 0.0425(8) 0.0410(7) -0.0041(6) 0.0044(5) -0.0018(6)
C11 0.0458(8) 0.0518(9) 0.0527(9) 0.0030(6) 0.0028(7) 0.0028(7)
C12 0.0387(7) 0.0602(10) 0.0598(9) 0.0030(6) 0.0081(7) -0.0079(8)
C13 0.0416(8) 0.0559(9) 0.0463(8) -0.0095(6) 0.0107(6) -0.0105(7)
C14 0.0493(8) 0.0568(9) 0.0419(8) -0.0020(7) 0.0092(6) 0.0044(6)
C15 0.0421(7) 0.0503(9) 0.0462(8) 0.0035(6) 0.0087(6) 0.0024(6)
C16 0.0562(10) 0.0851(13) 0.0557(10) -0.0063(9) 0.0185(8) -0.0145(9)

loop_
_atom_type_symbol
_atom_type_description
_atom_type_scat_dispersion_real
_atom_type_scat_dispersion_imag
_atom_type_scat_source
C C 0.0033 0.0016 'International Tables Vol C Tables 4.2.6.8 and 6.1.1.4'
H H 0.0000 0.0000 'International Tables Vol C Tables 4.2.6.8 and 6.1.1.4'
N N 0.0061 0.0033 'International Tables Vol C Tables 4.2.6.8 and 6.1.1.4'

loop_
_geom_angle_atom_site_label_1
_geom_angle_atom_site_label_2
_geom_angle_atom_site_label_3
_geom_angle
C9 N1 C2 104.64(12)
N5 N4 C3 126.50(11)
N5 N4 C9 125.66(11)
C3 N4 C9 107.84(11)
C6 N5 N4 114.01(12)
N1 C2 C3 113.42(14)
N1 C2 H2 123.3
C3 C2 H2 123.3
N4 C3 C2 103.31(12)
N4 C3 C10 127.15(12)
C2 C3 C10 129.37(13)
N5 C6 C7 125.58(15)
N5 C6 H6 117.2
C7 C6 H6 117.2
C8 C7 C6 119.35(14)
C8 C7 H7 120.3
C6 C7 H7 120.3
C7 C8 C9 117.82(13)
C7 C8 H8 121.1
C9 C8 H8 121.1
N1 C9 N4 110.79(12)
N1 C9 C8 131.67(14)
N4 C9 C8 117.51(14)
C15 C10 C11 117.40(12)
C15 C10 C3 123.40(12)
C11 C10 C3 118.96(12)
C12 C11 C10 121.24(13)
C12 C11 H11 119.4
C10 C11 H11 119.4
C11 C12 C13 121.60(13)
C11 C12 H12 119.2
C13 C12 H12 119.2
C12 C13 C14 117.12(13)
C12 C13 C16 121.32(14)
C14 C13 C16 121.56(15)
C15 C14 C13 121.97(14)
C15 C14 H14 119.0
C13 C14 H14 119.0
C14 C15 C10 120.62(13)
C14 C15 H15 119.7
C10 C15 H15 119.7
C13 C16 H16A 109.5
C13 C16 H16B 109.5
H16A C16 H16B 109.5
C13 C16 H16C 109.5
H16A C16 H16C 109.5
H16B C16 H16C 109.5
C13 C16 H16D 109.5
C13 C16 H16F 109.5
H16D C16 H16F 109.5
C13 C16 H16E 109.5
H16D C16 H16E 109.5
H16F C16 H16E 109.5

loop_
_geom_bond_atom_site_label_1
_geom_bond_atom_site_label_2
_geom_bond_distance
N1 C9 1.320(2)
N1 C2 1.3559(19)
N4 N5 1.3536(16)
N4 C3 1.3745(17)
N4 C9 1.3927(16)
N5 C6 1.3034(18)
C2 C3 1.3757(19)
C2 H2 0.9300
C3 C10 1.4619(18)
C6 C7 1.409(2)
C6 H6 0.9300
C7 C8 1.353(2)
C7 H7 0.9300
C8 C9 1.400(2)
C8 H8 0.9300
C10 C15 1.3911(19)
C10 C11 1.3971(19)
C11 C12 1.3705(19)
C11 H11 0.9300
C12 C13 1.385(2)
C12 H12 0.9300
C13 C14 1.387(2)
C13 C16 1.503(2)
C14 C15 1.378(2)
C14 H14 0.9300
C15 H15 0.9300
C16 H16A 0.9600
C16 H16B 0.9600
C16 H16C 0.9600
C16 H16D 0.9600
C16 H16F 0.9600
C16 H16E 0.9600

loop_
_geom_hbond_atom_site_label_D
_geom_hbond_atom_site_label_H
_geom_hbond_atom_site_label_A
_geom_hbond_site_symmetry_A
_geom_hbond_distance_DH
_geom_hbond_distance_HA
_geom_hbond_distance_DA
_geom_hbond_angle_DHA
C8 H8 N1 3_567 0.93 2.56 3.4630(19) 163.3
C12 H12 N5 2_646 0.93 2.72 3.5882(19) 155.2

loop_
_geom_torsion_atom_site_label_1
_geom_torsion_atom_site_label_2
_geom_torsion_atom_site_label_3
_geom_torsion_atom_site_label_4
_geom_torsion
C3 N4 N5 C6 178.88(14)
C9 N4 N5 C6 -2.0(2)
C9 N1 C2 C3 0.12(19)
N5 N4 C3 C2 178.88(13)
C9 N4 C3 C2 -0.35(15)
N5 N4 C3 C10 -5.4(2)
C9 N4 C3 C10 175.32(12)
N1 C2 C3 N4 0.15(17)
N1 C2 C3 C10 -175.39(14)
N4 N5 C6 C7 -0.5(2)
N5 C6 C7 C8 2.2(3)
C6 C7 C8 C9 -1.2(2)
C2 N1 C9 N4 -0.35(17)
C2 N1 C9 C8 177.71(16)
N5 N4 C9 N1 -178.78(13)
C3 N4 C9 N1 0.46(16)
N5 N4 C9 C8 2.9(2)
C3 N4 C9 C8 -177.90(12)
C7 C8 C9 N1 -179.00(17)
C7 C8 C9 N4 -1.0(2)
N4 C3 C10 C15 -25.5(2)
C2 C3 C10 C15 149.04(16)
N4 C3 C10 C11 160.33(13)
C2 C3 C10 C11 -25.1(2)
C15 C10 C11 C12 -1.7(2)
C3 C10 C11 C12 172.79(13)
C10 C11 C12 C13 0.0(2)
C11 C12 C13 C14 1.8(2)
C11 C12 C13 C16 -177.62(14)
C12 C13 C14 C15 -1.9(2)
C16 C13 C14 C15 177.53(14)
C13 C14 C15 C10 0.2(2)
C11 C10 C15 C14 1.6(2)
C3 C10 C15 C14 -172.61(13)
